data_7114659
loop_
_publ_author_name
'Ahmed F. Abdel-Magied'
'Amrendra K. Singh'
'Matti Haukka'
'Michael G. Richmond'
'Ebbe Nordlander'

_publ_section_title
;
 Diastereomeric control of enantioselectivity: evidence for metal cluster
 catalysis
;
_journal_name_full Chem.Commun.
_journal_page_first 7705
_journal_paper_doi 10.1039/C4CC02319F
_journal_volume 50
_journal_year 2014
_chemical_formula_moiety 'C53 H34 F12 Fe O7 P2 Ru3 S'
_chemical_formula_sum 'C53 H34 F12 Fe O7 P2 Ru3 S'
_chemical_formula_weight 1463.86
_chemical_name_systematic
;
 ?
;
_space_group_crystal_system orthorhombic
_space_group_IT_number 19
_space_group_name_Hall 'P 2ac 2ab'
_space_group_name_H-M_alt 'P 21 21 21'
_symmetry_space_group_name_Hall 'P 2ac 2ab'
_symmetry_space_group_name_H-M 'P 21 21 21'
_atom_sites_solution_hydrogens mixed
_audit_creation_method SHELXL-2012
_cell_angle_alpha 90
_cell_angle_beta 90
_cell_angle_gamma 90
_cell_formula_units_Z 8
_cell_length_a 11.9655(4)
_cell_length_b 20.1151(5)
_cell_length_c 49.045(3)
_cell_measurement_reflns_used 5408
_cell_measurement_temperature 170(2)
_cell_measurement_theta_max 23.1620
_cell_measurement_theta_min 4.2080
_cell_volume 11804.5(9)
_computing_cell_refinement
;
CrysAlisPro, Agilent Technologies,
Version 1.171.36.21 (release 14-08-2012 CrysAlis171 .NET)
(compiled Sep 14 2012,17:21:16)
;
_computing_data_collection
;
CrysAlisPro, Agilent Technologies,
Version 1.171.36.21 (release 14-08-2012 CrysAlis171 .NET)
(compiled Sep 14 2012,17:21:16)
;
_computing_data_reduction
;
CrysAlisPro, Agilent Technologies,
Version 1.171.36.21 (release 14-08-2012 CrysAlis171 .NET)
(compiled Sep 14 2012,17:21:16)
;
_computing_molecular_graphics 'CrystaMaker (CrystalMaker Software ltd., 2011)'
_computing_publication_material 'SHELXL-97 (Sheldrick, 2008)'
_computing_structure_refinement 'SHELXL-2013 (Sheldrick, 2013)'
_computing_structure_solution 'SUPERFLIP (Palatinus & Chapuis, 2007)'
_diffrn_ambient_temperature 170(2)
_diffrn_detector_area_resol_mean 16.0107
_diffrn_measured_fraction_theta_full 0.992
_diffrn_measured_fraction_theta_max 0.994
_diffrn_measurement_device_type 'SuperNova, Single source at offset), Eos'
_diffrn_measurement_method '\w scans'
_diffrn_radiation_monochromator mirror
_diffrn_radiation_source 'SuperNova (Mo) X-ray Source'
_diffrn_radiation_type MoK\a
_diffrn_radiation_wavelength 0.71073
_diffrn_reflns_av_R_equivalents 0.0800
_diffrn_reflns_av_unetI/netI 0.1898
_diffrn_reflns_Laue_measured_fraction_full 0.992
_diffrn_reflns_Laue_measured_fraction_max 0.994
_diffrn_reflns_limit_h_max 11
_diffrn_reflns_limit_h_min -15
_diffrn_reflns_limit_k_max 26
_diffrn_reflns_limit_k_min -10
_diffrn_reflns_limit_l_max 63
_diffrn_reflns_limit_l_min -54
_diffrn_reflns_number 42539
_diffrn_reflns_point_group_measured_fraction_full 0.992
_diffrn_reflns_point_group_measured_fraction_max 0.991
_diffrn_reflns_theta_full 25.242
_diffrn_reflns_theta_max 27.499
_diffrn_reflns_theta_min 4.298
_exptl_absorpt_coefficient_mu 1.168
_exptl_absorpt_correction_T_max 1.00000
_exptl_absorpt_correction_T_min 0.95398
_exptl_absorpt_correction_type multi-scan
_exptl_absorpt_process_details
;
CrysAlisPro, Agilent Technologies,
Version 1.171.36.24 (release 03-12-2012 CrysAlis171 .NET)
(compiled Dec  3 2012,18:21:49)
Empirical absorption correction using spherical harmonics,
 implemented in SCALE3 ABSPACK scaling algorithm.
;
_exptl_crystal_colour yellow
_exptl_crystal_density_diffrn 1.647
_exptl_crystal_description plate
_exptl_crystal_F_000 5760
_exptl_crystal_size_max 0.173
_exptl_crystal_size_mid 0.081
_exptl_crystal_size_min 0.036
_refine_diff_density_max 1.447
_refine_diff_density_min -1.211
_refine_diff_density_rms 0.167
_refine_ls_abs_structure_details
;
 Refined as an inversion twin.
;
_refine_ls_abs_structure_Flack 0.04(5)
_refine_ls_extinction_method none
_refine_ls_goodness_of_fit_ref 1.073
_refine_ls_hydrogen_treatment constr
_refine_ls_matrix_type full
_refine_ls_number_parameters 1396
_refine_ls_number_reflns 26879
_refine_ls_number_restraints 0
_refine_ls_restrained_S_all 1.073
_refine_ls_R_factor_all 0.1523
_refine_ls_R_factor_gt 0.1029
_refine_ls_shift/su_max 0.000
_refine_ls_shift/su_mean 0.000
_refine_ls_structure_factor_coef Fsqd
_refine_ls_weighting_details
;
 w=1/[\s^2^(Fo^2^)+(0.0411P)^2^+18.7288P]
 where P=(Fo^2^+2Fc^2^)/3
;
_refine_ls_weighting_scheme calc
_refine_ls_wR_factor_gt 0.1685
_refine_ls_wR_factor_ref 0.1984
_reflns_Friedel_coverage 0.834
_reflns_Friedel_fraction_full 0.992
_reflns_Friedel_fraction_max 0.987
_reflns_number_gt 16711
_reflns_number_total 26879
_reflns_threshold_expression 'I > 2\s(I)'
_cod_data_source_file c4cc02319f2.cif
_cod_data_source_block af1b_shelxl
_cod_original_cell_volume 11804.5(8)
_cod_database_code 7114659
_shelx_space_group_comment
;
The symmetry employed for this shelxl refinement is uniquely defined
by the following loop, which should always be used as a source of
symmetry information in preference to the above space-group names.
They are only intended as comments.
;
_shelx_estimated_absorpt_t_min 0.823
_shelx_estimated_absorpt_t_max 0.959
_shelxl_version_number 2013-1

loop_
_space_group_symop_operation_xyz
'x, y, z'
'-x+1/2, -y, z+1/2'
'x+1/2, -y+1/2, -z'
'-x, y+1/2, -z+1/2'

loop_
_atom_site_label
_atom_site_type_symbol
_atom_site_fract_x
_atom_site_fract_y
_atom_site_fract_z
_atom_site_U_iso_or_equiv
_atom_site_adp_type
_atom_site_occupancy
_atom_site_site_symmetry_order
_atom_site_calc_flag
_atom_site_refinement_flags_posn
_atom_site_refinement_flags_adp
Ru1 Ru 0.89513(12) 0.10255(7) 0.41279(3) 0.0245(3) Uani 1 1 d . .
H1 H 0.7735 0.0821 0.4043 0.037 Uiso 1 1 d R U
Ru2 Ru 0.76657(11) 0.00166(7) 0.38387(3) 0.0237(3) Uani 1 1 d . .
H2 H 0.8675 0.0170 0.3658 0.036 Uiso 1 1 d R U
Ru3 Ru 1.00195(12) 0.02577(7) 0.37454(3) 0.0312(3) Uani 1 1 d . .
Fe1 Fe 0.4886(2) 0.23800(12) 0.39079(6) 0.0323(6) Uani 1 1 d . .
S1 S 0.9165(4) -0.0139(2) 0.41452(10) 0.0329(11) Uani 1 1 d . .
P1 P 0.7842(4) 0.1249(2) 0.45122(9) 0.0257(10) Uani 1 1 d . .
P2 P 0.6256(4) 0.0333(2) 0.35362(9) 0.0235(10) Uani 1 1 d . .
F1 F 0.3643(13) -0.1737(12) 0.3953(4) 0.138(9) Uani 1 1 d . .
F2 F 0.2520(13) -0.1080(8) 0.3788(5) 0.133(8) Uani 1 1 d . .
F3 F 0.273(2) -0.2007(11) 0.3628(5) 0.185(12) Uani 1 1 d . .
F4 F 0.5174(15) -0.2296(7) 0.2856(3) 0.103(6) Uani 1 1 d . .
F5 F 0.6043(16) -0.1467(7) 0.2718(3) 0.093(5) Uani 1 1 d . .
F6 F 0.6802(16) -0.2121(8) 0.3003(3) 0.103(6) Uani 1 1 d . .
F7 F 0.4331(12) 0.0877(10) 0.2580(3) 0.102(6) Uani 1 1 d . .
F8 F 0.5445(19) 0.1396(10) 0.2335(4) 0.170(12) Uani 1 1 d . .
F9 F 0.5552(18) 0.0405(10) 0.2385(4) 0.151(10) Uani 1 1 d . .
F10 F 0.9440(12) 0.1921(9) 0.2855(3) 0.101(6) Uani 1 1 d . .
F11 F 0.8795(13) 0.2332(7) 0.3220(3) 0.087(5) Uani 1 1 d . .
F12 F 0.8161(14) 0.2668(8) 0.2855(4) 0.115(7) Uani 1 1 d . .
O1 O 1.1089(11) 0.1328(7) 0.4426(3) 0.048(4) Uani 1 1 d . .
O2 O 0.9039(12) 0.2337(7) 0.3830(3) 0.052(4) Uani 1 1 d . .
O3 O 0.5936(12) -0.0498(7) 0.4239(3) 0.051(4) Uani 1 1 d . .
O4 O 0.7877(12) -0.1358(6) 0.3590(3) 0.046(3) Uani 1 1 d . .
O5 O 1.0479(15) -0.1018(9) 0.3425(4) 0.087(7) Uani 1 1 d . .
O6 O 1.2342(11) 0.0368(8) 0.3980(3) 0.070(5) Uani 1 1 d . .
O7 O 1.0632(15) 0.1279(12) 0.3323(5) 0.122(10) Uani 1 1 d . .
C1 C 1.0247(16) 0.1224(8) 0.4318(4) 0.034(5) Uani 1 1 d . .
C2 C 0.8984(14) 0.1837(9) 0.3943(3) 0.024(4) Uani 1 1 d . .
C3 C 0.6585(15) -0.0278(10) 0.4097(4) 0.038(5) Uani 1 1 d . .
C4 C 0.7824(18) -0.0858(9) 0.3689(5) 0.046(3) Uani 1 1 d . .
C5 C 1.0312(18) -0.0552(11) 0.3545(5) 0.050(6) Uani 1 1 d . .
C6 C 1.1399(19) 0.0317(11) 0.3897(4) 0.051(6) Uani 1 1 d . .
C7 C 1.0385(19) 0.0872(12) 0.3468(5) 0.063(7) Uani 1 1 d . .
C8 C 0.7838(17) 0.2069(9) 0.4656(4) 0.035(5) Uani 1 1 d . .
C9 C 0.8720(15) 0.2498(8) 0.4635(3) 0.029(4) Uani 1 1 d . .
H9 H 0.9339 0.2376 0.4525 0.035 Uiso 1 1 calc R U
C10 C 0.8742(17) 0.3113(9) 0.4771(4) 0.034(5) Uani 1 1 d . .
H10 H 0.9399 0.3378 0.4767 0.041 Uiso 1 1 calc R U
C11 C 0.7831(19) 0.3326(10) 0.4907(4) 0.043(5) Uani 1 1 d . .
H11 H 0.7852 0.3749 0.4993 0.051 Uiso 1 1 calc R U
C12 C 0.6860(16) 0.2946(9) 0.4926(4) 0.035(5) Uani 1 1 d . .
H12 H 0.6225 0.3099 0.5024 0.042 Uiso 1 1 calc R U
C13 C 0.6864(16) 0.2337(9) 0.4796(4) 0.034(5) Uani 1 1 d . .
H13 H 0.6197 0.2080 0.4797 0.040 Uiso 1 1 calc R U
C14 C 0.8411(16) 0.0771(9) 0.4803(4) 0.033(5) Uani 1 1 d . .
C15 C 0.9067(15) 0.1060(12) 0.5000(4) 0.045(5) Uani 1 1 d . .
H15 H 0.9184 0.1526 0.4986 0.054 Uiso 1 1 calc R U
C16 C 0.956(2) 0.0749(13) 0.5207(5) 0.064(7) Uani 1 1 d . .
H16 H 0.9995 0.0978 0.5339 0.077 Uiso 1 1 calc R U
C17 C 0.938(2) 0.0063(16) 0.5219(5) 0.080(9) Uani 1 1 d . .
H17 H 0.9677 -0.0182 0.5368 0.096 Uiso 1 1 calc R U
C18 C 0.8786(18) -0.0268(11) 0.5021(5) 0.059(7) Uani 1 1 d . .
H18 H 0.8692 -0.0736 0.5033 0.071 Uiso 1 1 calc R U
C19 C 0.8315(18) 0.0081(10) 0.4799(4) 0.048(6) Uani 1 1 d . .
H19 H 0.7949 -0.0144 0.4654 0.057 Uiso 1 1 calc R U
C20 C 0.6347(13) 0.1030(8) 0.4507(4) 0.025(4) Uani 1 1 d . .
C21 C 0.5904(16) 0.0654(9) 0.4729(4) 0.033(5) Uani 1 1 d . .
H21 H 0.6390 0.0532 0.4874 0.039 Uiso 1 1 calc R U
C22 C 0.4794(16) 0.0458(10) 0.4742(4) 0.042(5) Uani 1 1 d . .
H22 H 0.4521 0.0216 0.4894 0.050 Uiso 1 1 calc R U
C23 C 0.4099(16) 0.0619(9) 0.4532(4) 0.039(5) Uani 1 1 d . .
H23 H 0.3349 0.0465 0.4535 0.047 Uiso 1 1 calc R U
C24 C 0.4465(16) 0.1011(9) 0.4308(4) 0.036(5) Uani 1 1 d . .
H24 H 0.3960 0.1130 0.4166 0.044 Uiso 1 1 calc R U
C25 C 0.5614(16) 0.1227(10) 0.4298(4) 0.036(5) Uani 1 1 d . .
C26 C 0.5906(14) 0.1642(8) 0.4066(3) 0.022(4) Uani 1 1 d . .
C27 C 0.6435(14) 0.2282(8) 0.4072(4) 0.032(5) Uani 1 1 d . .
H27 H 0.6705 0.2503 0.4230 0.038 Uiso 1 1 calc R U
C28 C 0.6483(15) 0.2528(8) 0.3802(4) 0.030(4) Uani 1 1 d . .
H28 H 0.6788 0.2944 0.3748 0.036 Uiso 1 1 calc R U
C29 C 0.6009(16) 0.2058(8) 0.3628(3) 0.030(4) Uani 1 1 d . .
H29 H 0.5957 0.2099 0.3436 0.036 Uiso 1 1 calc R U
C30 C 0.5616(15) 0.1508(9) 0.3784(3) 0.029(4) Uani 1 1 d . .
C31 C 0.3619(16) 0.2548(10) 0.4183(5) 0.046(3) Uani 1 1 d . .
H31 H 0.3556 0.2366 0.4361 0.055 Uiso 1 1 calc R U
C32 C 0.3162(17) 0.2255(11) 0.3932(5) 0.046(3) Uani 1 1 d . .
H32 H 0.2776 0.1845 0.3912 0.055 Uiso 1 1 calc R U
C33 C 0.3424(16) 0.2720(10) 0.3728(5) 0.046(3) Uani 1 1 d . .
H33 H 0.3202 0.2668 0.3543 0.055 Uiso 1 1 calc R U
C34 C 0.402(2) 0.3252(11) 0.3817(5) 0.058(6) Uani 1 1 d . .
H34 H 0.4294 0.3614 0.3712 0.070 Uiso 1 1 calc R U
C35 C 0.417(2) 0.3145(10) 0.4115(6) 0.061(7) Uani 1 1 d . .
H35 H 0.4558 0.3429 0.4237 0.073 Uiso 1 1 calc R U
C36 C 0.5130(13) 0.0875(7) 0.3667(3) 0.019(3) Uani 1 1 d . .
H36 H 0.4792 0.0632 0.3824 0.023 Uiso 1 1 calc R U
C37 C 0.4168(13) 0.0999(9) 0.3464(4) 0.030(4) Uani 1 1 d . .
H37D H 0.4436 0.1279 0.3314 0.045 Uiso 1 1 calc R U
H37E H 0.3552 0.1225 0.3558 0.045 Uiso 1 1 calc R U
H37F H 0.3904 0.0573 0.3391 0.045 Uiso 1 1 calc R U
C38 C 0.5517(14) -0.0424(8) 0.3436(4) 0.027(4) Uani 1 1 d . .
C39 C 0.4625(14) -0.0660(8) 0.3592(4) 0.024(4) Uani 1 1 d . .
H39 H 0.4341 -0.0396 0.3737 0.029 Uiso 1 1 calc R U
C40 C 0.4158(18) -0.1263(9) 0.3540(5) 0.048(6) Uani 1 1 d . .
C41 C 0.325(2) -0.1541(12) 0.3731(6) 0.062(7) Uani 1 1 d . .
C42 C 0.4563(16) -0.1657(9) 0.3320(4) 0.038(5) Uani 1 1 d . .
H42 H 0.4249 -0.2081 0.3282 0.045 Uiso 1 1 calc R U
C43 C 0.5414(16) -0.1410(8) 0.3165(4) 0.034(5) Uani 1 1 d . .
C44 C 0.584(2) -0.1839(9) 0.2939(5) 0.055(7) Uani 1 1 d . .
C45 C 0.5912(15) -0.0803(9) 0.3221(4) 0.031(4) Uani 1 1 d . .
H45 H 0.6518 -0.0648 0.3113 0.038 Uiso 1 1 calc R U
C46 C 0.6598(14) 0.0747(8) 0.3222(4) 0.026(4) Uani 1 1 d . .
C47 C 0.5932(15) 0.0652(9) 0.2981(3) 0.030(4) Uani 1 1 d . .
H47 H 0.5352 0.0330 0.2981 0.036 Uiso 1 1 calc R U
C48 C 0.6130(14) 0.1030(9) 0.2748(3) 0.030(4) Uani 1 1 d . .
C49 C 0.535(2) 0.0955(17) 0.2503(5) 0.069(8) Uani 1 1 d . .
C50 C 0.6982(17) 0.1503(10) 0.2744(4) 0.045(6) Uani 1 1 d . .
H50 H 0.7136 0.1750 0.2584 0.054 Uiso 1 1 calc R U
C51 C 0.7587(15) 0.1602(10) 0.2975(5) 0.041(5) Uani 1 1 d . .
C52 C 0.850(2) 0.2145(13) 0.2965(4) 0.053(7) Uani 1 1 d . .
C53 C 0.7444(15) 0.1210(8) 0.3202(4) 0.033(4) Uani 1 1 d . .
H53 H 0.7946 0.1260 0.3351 0.040 Uiso 1 1 calc R U
Ru1B Ru 1.12516(13) 0.52941(8) 0.37170(3) 0.0359(4) Uani 1 1 d . .
H1B H 1.0145 0.5046 0.3594 0.054 Uiso 1 1 d R U
Ru2B Ru 0.98314(12) 0.48253(7) 0.32778(3) 0.0284(3) Uani 1 1 d . .
H2B H 1.1095 0.5029 0.3106 0.043 Uiso 1 1 d R U
Ru3B Ru 1.21842(13) 0.51165(8) 0.32112(4) 0.0433(4) Uani 1 1 d . .
Fe1B Fe 0.7271(3) 0.68023(16) 0.38828(7) 0.0615(11) Uani 1 1 d . .
S1B S 1.1380(4) 0.4282(2) 0.34808(11) 0.0379(12) Uani 1 1 d . .
P1B P 1.0229(4) 0.5055(2) 0.41116(10) 0.0359(12) Uani 1 1 d . .
P2B P 0.8394(4) 0.5496(2) 0.31035(10) 0.0292(11) Uani 1 1 d . .
F1B F 0.5784(14) 0.3416(8) 0.3194(4) 0.108(7) Uani 1 1 d . .
F2B F 0.5570(13) 0.2959(7) 0.2802(4) 0.092(5) Uani 1 1 d . .
F3B F 0.4507(12) 0.3738(7) 0.2926(4) 0.094(6) Uani 1 1 d . .
F4B F 0.7413(12) 0.3893(7) 0.2008(3) 0.073(4) Uani 1 1 d . .
F5B F 0.6827(16) 0.4894(9) 0.2005(3) 0.126(8) Uani 1 1 d . .
F6B F 0.8620(14) 0.4683(7) 0.2068(3) 0.079(4) Uani 1 1 d . .
F7B F 0.7518(16) 0.6692(8) 0.2125(3) 0.097(6) Uani 1 1 d . .
F8B F 0.6560(12) 0.7325(8) 0.2354(3) 0.085(5) Uani 1 1 d . .
F9B F 0.7950(15) 0.7690(10) 0.2162(4) 0.139(9) Uani 1 1 d . .
F10B F 1.0529(14) 0.8283(6) 0.2869(3) 0.097(6) Uani 1 1 d . .
F11B F 1.1064(12) 0.7614(6) 0.3173(2) 0.059(4) Uani 1 1 d . .
F12B F 1.1714(13) 0.7518(9) 0.2777(3) 0.091(6) Uani 1 1 d . .
O1B O 1.3462(13) 0.5099(9) 0.3999(4) 0.082(6) Uani 1 1 d . .
O2B O 1.1449(15) 0.6796(8) 0.3739(4) 0.080(6) Uani 1 1 d . .
O3B O 0.8184(11) 0.3919(7) 0.3556(3) 0.044(4) Uani 1 1 d . .
O4B O 0.9858(13) 0.3887(7) 0.2791(3) 0.058(4) Uani 1 1 d . .
O5B O 1.2460(17) 0.4522(11) 0.2632(4) 0.095(7) Uani 1 1 d . .
O6B O 1.4522(13) 0.4855(11) 0.3406(4) 0.089(6) Uani 1 1 d . .
O7B O 1.2821(17) 0.6563(10) 0.3131(5) 0.117(9) Uani 1 1 d . .
C1B C 1.2617(17) 0.5186(11) 0.3897(5) 0.052(6) Uani 1 1 d . .
C2B C 1.1312(18) 0.6213(13) 0.3725(5) 0.054(6) Uani 1 1 d . .
C3B C 0.8773(15) 0.4262(10) 0.3470(4) 0.035(5) Uani 1 1 d . .
C4B C 0.9796(18) 0.4223(10) 0.2978(4) 0.042(5) Uani 1 1 d . .
C5B C 1.2402(17) 0.4725(12) 0.2845(6) 0.060(7) Uani 1 1 d . .
C6B C 1.3614(17) 0.4956(12) 0.3338(5) 0.055(6) Uani 1 1 d . .
C7B C 1.2536(18) 0.6006(14) 0.3154(6) 0.071(8) Uani 1 1 d . .
C8B C 1.0398(19) 0.5632(10) 0.4406(5) 0.049(6) Uani 1 1 d . .
C9B C 1.1353(19) 0.6025(10) 0.4431(5) 0.054(6) Uani 1 1 d . .
H9B H 1.1899 0.6016 0.4290 0.064 Uiso 1 1 calc R U
C10B C 1.152(3) 0.6427(13) 0.4655(7) 0.094(12) Uani 1 1 d . .
H10B H 1.2159 0.6705 0.4666 0.112 Uiso 1 1 calc R U
C11B C 1.078(5) 0.6419(16) 0.4856(6) 0.14(2) Uani 1 1 d . .
H11B H 1.0964 0.6638 0.5022 0.172 Uiso 1 1 calc R U
C12B C 0.969(5) 0.6095(14) 0.4838(5) 0.15(2) Uani 1 1 d . .
H12B H 0.9108 0.6171 0.4967 0.176 Uiso 1 1 calc R U
C13B C 0.955(3) 0.5653(10) 0.4612(4) 0.073(9) Uani 1 1 d . .
H13B H 0.8913 0.5377 0.4599 0.087 Uiso 1 1 calc R U
C14B C 1.0730(15) 0.4270(9) 0.4256(4) 0.034(5) Uani 1 1 d . .
C15B C 1.1291(16) 0.4253(10) 0.4508(4) 0.042(5) Uani 1 1 d . .
H15B H 1.1417 0.4649 0.4609 0.050 Uiso 1 1 calc R U
C16B C 1.1656(15) 0.3644(10) 0.4605(4) 0.036(5) Uani 1 1 d . .
H16B H 1.2035 0.3628 0.4775 0.043 Uiso 1 1 calc R U
C17B C 1.1491(14) 0.3068(9) 0.4466(4) 0.028(4) Uani 1 1 d . .
H17B H 1.1714 0.2655 0.4542 0.033 Uiso 1 1 calc R U
C18B C 1.0993(14) 0.3095(10) 0.4212(4) 0.034(5) Uani 1 1 d . .
H18B H 1.0914 0.2702 0.4106 0.041 Uiso 1 1 calc R U
C19B C 1.0621(16) 0.3680(11) 0.4115(4) 0.042(5) Uani 1 1 d . .
H19B H 1.0268 0.3688 0.3941 0.051 Uiso 1 1 calc R U
C20B C 0.8723(19) 0.4886(9) 0.4106(4) 0.050(6) Uani 1 1 d . .
C21B C 0.8307(17) 0.4329(10) 0.4238(4) 0.044(6) Uani 1 1 d . .
H21B H 0.8800 0.4068 0.4345 0.053 Uiso 1 1 calc R U
C22B C 0.7205(19) 0.4140(11) 0.4218(5) 0.054(6) Uani 1 1 d . .
H22B H 0.6962 0.3744 0.4305 0.064 Uiso 1 1 calc R U
C23B C 0.6438(19) 0.4525(12) 0.4071(4) 0.052(6) Uani 1 1 d . .
H23B H 0.5680 0.4391 0.4053 0.062 Uiso 1 1 calc R U
C24B C 0.6837(18) 0.5134(10) 0.3948(4) 0.044(5) Uani 1 1 d . .
H24B H 0.6329 0.5416 0.3854 0.053 Uiso 1 1 calc R U
C25B C 0.7952(17) 0.5310(8) 0.3965(4) 0.034(5) Uani 1 1 d . .
C26B C 0.8218(17) 0.5953(9) 0.3839(4) 0.040(3) Uani 1 1 d . .
C27B C 0.7865(18) 0.6191(9) 0.3575(4) 0.040(3) Uani 1 1 d . .
C28B C 0.8249(18) 0.6862(10) 0.3547(5) 0.047(6) Uani 1 1 d . .
H28B H 0.8097 0.7151 0.3398 0.057 Uiso 1 1 calc R U
C29B C 0.891(2) 0.7018(11) 0.3784(4) 0.058(6) Uani 1 1 d . .
H29B H 0.9322 0.7414 0.3815 0.069 Uiso 1 1 calc R U
C30B C 0.8821(17) 0.6481(9) 0.3960(4) 0.040(3) Uani 1 1 d . .
H30B H 0.9126 0.6469 0.4139 0.048 Uiso 1 1 calc R U
C31B C 0.553(2) 0.6813(18) 0.3895(6) 0.086(10) Uani 1 1 d . .
H31B H 0.5034 0.6579 0.3778 0.104 Uiso 1 1 calc R U
C32B C 0.609(3) 0.751(2) 0.3861(7) 0.107(14) Uani 1 1 d . .
H32B H 0.5970 0.7810 0.3702 0.128 Uiso 1 1 calc R U
C33B C 0.671(4) 0.7650(17) 0.4079(8) 0.129(16) Uani 1 1 d . .
H33B H 0.7147 0.8039 0.4109 0.155 Uiso 1 1 calc R U
C34B C 0.660(5) 0.7111(18) 0.4252(7) 0.16(3) Uani 1 1 d . .
H34B H 0.6952 0.7103 0.4425 0.194 Uiso 1 1 calc R U
C35B C 0.601(3) 0.6623(18) 0.4169(7) 0.117(17) Uani 1 1 d . .
H35B H 0.5889 0.6215 0.4262 0.140 Uiso 1 1 calc R U
C36B C 0.7311(15) 0.5793(9) 0.3353(4) 0.032(4) Uani 1 1 d . .
H36B H 0.6998 0.5387 0.3442 0.039 Uiso 1 1 calc R U
C37B C 0.6325(18) 0.6143(11) 0.3213(5) 0.057(6) Uani 1 1 d . .
H37A H 0.6596 0.6537 0.3115 0.085 Uiso 1 1 calc R U
H37B H 0.5775 0.6277 0.3350 0.085 Uiso 1 1 calc R U
H37C H 0.5974 0.5837 0.3083 0.085 Uiso 1 1 calc R U
C38B C 0.7578(14) 0.4970(9) 0.2878(4) 0.032(4) Uani 1 1 d . .
C39B C 0.6853(15) 0.4522(9) 0.2973(4) 0.038(5) Uani 1 1 d . .
H39B H 0.6672 0.4546 0.3161 0.046 Uiso 1 1 calc R U
C40B C 0.6339(18) 0.4025(10) 0.2824(5) 0.048(5) Uani 1 1 d . .
C41B C 0.553(2) 0.3548(12) 0.2936(5) 0.053(7) Uani 1 1 d . .
C42B C 0.6612(17) 0.4006(11) 0.2539(5) 0.049(6) Uani 1 1 d . .
H42B H 0.6286 0.3681 0.2424 0.059 Uiso 1 1 calc R U
C43B C 0.7372(16) 0.4476(10) 0.2433(4) 0.039(5) Uani 1 1 d . .
C44B C 0.754(2) 0.4493(12) 0.2127(5) 0.058(6) Uani 1 1 d . .
C45B C 0.7848(16) 0.4937(9) 0.2597(4) 0.038(5) Uani 1 1 d . .
H45B H 0.8371 0.5243 0.2522 0.046 Uiso 1 1 calc R U
C46B C 0.8716(13) 0.6249(9) 0.2910(4) 0.030(4) Uani 1 1 d . .
C47B C 0.8033(16) 0.6453(9) 0.2687(4) 0.035(5) Uani 1 1 d . .
H47B H 0.7394 0.6198 0.2639 0.042 Uiso 1 1 calc R U
C48B C 0.8289(18) 0.7015(9) 0.2540(4) 0.037(5) Uani 1 1 d . .
C49B C 0.757(2) 0.7181(11) 0.2291(5) 0.052(6) Uani 1 1 d . .
C50B C 0.9205(18) 0.7409(10) 0.2620(4) 0.045(6) Uani 1 1 d . .
H50B H 0.9390 0.7802 0.2522 0.054 Uiso 1 1 calc R U
C51B C 0.9815(19) 0.7216(8) 0.2838(4) 0.040(5) Uani 1 1 d . .
C52B C 1.081(3) 0.7649(11) 0.2913(5) 0.063(8) Uani 1 1 d . .
C53B C 0.9634(13) 0.6629(7) 0.2982(3) 0.020(4) Uani 1 1 d . .
H53B H 1.0123 0.6495 0.3125 0.024 Uiso 1 1 calc R U

loop_
_atom_site_aniso_label
_atom_site_aniso_U_11
_atom_site_aniso_U_22
_atom_site_aniso_U_33
_atom_site_aniso_U_23
_atom_site_aniso_U_13
_atom_site_aniso_U_12
Ru1 0.0194(7) 0.0316(8) 0.0225(7) -0.0040(6) -0.0003(6) -0.0010(6)
Ru2 0.0206(7) 0.0257(7) 0.0249(7) -0.0010(6) -0.0016(6) 0.0014(6)
Ru3 0.0203(7) 0.0418(8) 0.0313(8) -0.0033(7) 0.0017(6) 0.0038(7)
Fe1 0.0276(15) 0.0314(14) 0.0378(16) -0.0043(12) -0.0016(13) 0.0077(12)
S1 0.024(2) 0.042(3) 0.033(2) 0.004(2) -0.0036(19) 0.001(2)
P1 0.023(2) 0.033(3) 0.022(2) -0.0022(19) 0.0000(19) -0.001(2)
P2 0.021(2) 0.028(2) 0.021(2) 0.0001(19) -0.0040(18) -0.002(2)
F1 0.053(11) 0.25(2) 0.112(15) 0.112(17) 0.032(10) 0.015(13)
F2 0.063(11) 0.097(12) 0.24(3) 0.052(14) 0.046(14) 0.013(10)
F3 0.19(2) 0.19(2) 0.18(2) -0.070(18) 0.061(19) -0.170(19)
F4 0.136(15) 0.075(10) 0.098(13) -0.047(9) -0.003(12) -0.036(11)
F5 0.178(17) 0.048(9) 0.052(9) -0.008(7) 0.026(11) 0.006(10)
F6 0.150(16) 0.097(12) 0.060(10) -0.030(9) -0.020(11) 0.078(12)
F7 0.054(10) 0.203(19) 0.049(10) 0.009(11) -0.021(8) -0.042(11)
F8 0.23(2) 0.153(17) 0.132(16) 0.125(15) -0.142(17) -0.134(17)
F9 0.21(2) 0.136(17) 0.107(15) -0.058(14) -0.116(16) 0.086(16)
F10 0.049(9) 0.169(17) 0.086(13) 0.022(12) 0.012(9) -0.058(10)
F11 0.105(12) 0.101(11) 0.055(9) 0.013(8) -0.017(9) -0.078(10)
F12 0.111(14) 0.089(11) 0.145(16) 0.076(12) -0.067(12) -0.080(10)
O1 0.030(8) 0.064(10) 0.049(9) -0.017(7) -0.018(7) 0.003(7)
O2 0.049(9) 0.052(9) 0.057(10) 0.013(8) -0.017(8) -0.003(7)
O3 0.049(9) 0.063(10) 0.041(9) -0.005(7) 0.008(8) -0.010(8)
O4 0.055(7) 0.030(6) 0.053(8) 0.000(6) -0.007(6) 0.011(6)
O5 0.088(14) 0.084(13) 0.089(15) -0.063(12) 0.006(11) 0.016(11)
O6 0.022(8) 0.109(13) 0.078(12) -0.038(10) -0.018(8) -0.005(9)
O7 0.056(12) 0.16(2) 0.15(2) 0.109(18) 0.021(13) 0.000(12)
C1 0.031(11) 0.026(10) 0.044(12) 0.001(8) 0.003(9) 0.004(9)
C2 0.020(9) 0.029(10) 0.022(9) -0.004(8) 0.000(7) 0.000(8)
C3 0.028(10) 0.047(12) 0.038(11) 0.006(10) 0.000(9) -0.017(9)
C4 0.055(7) 0.030(6) 0.053(8) 0.000(6) -0.007(6) 0.011(6)
C5 0.038(13) 0.064(15) 0.047(14) 0.000(12) 0.006(11) 0.022(11)
C6 0.063(16) 0.056(14) 0.035(12) -0.011(11) 0.007(11) -0.013(12)
C7 0.049(15) 0.070(17) 0.070(18) 0.026(14) 0.036(13) -0.002(13)
C8 0.042(12) 0.032(10) 0.030(10) 0.005(8) -0.017(9) -0.016(9)
C9 0.032(11) 0.034(10) 0.021(9) -0.011(8) 0.001(8) -0.005(9)
C10 0.036(12) 0.030(10) 0.035(11) -0.005(8) -0.003(9) -0.016(9)
C11 0.057(15) 0.041(12) 0.031(11) -0.005(9) -0.004(11) 0.012(11)
C12 0.030(11) 0.041(11) 0.033(11) 0.002(9) 0.008(9) 0.013(9)
C13 0.030(11) 0.029(10) 0.042(12) -0.010(9) 0.016(9) -0.004(8)
C14 0.038(11) 0.030(10) 0.032(11) -0.005(8) 0.011(9) 0.014(9)
C15 0.026(10) 0.091(17) 0.017(9) -0.011(11) -0.002(8) -0.016(12)
C16 0.079(19) 0.071(18) 0.042(15) 0.004(13) -0.004(13) 0.009(15)
C17 0.10(2) 0.11(2) 0.037(14) 0.016(15) -0.029(14) 0.006(18)
C18 0.050(14) 0.047(13) 0.080(18) 0.027(13) 0.001(13) 0.023(12)
C19 0.067(15) 0.042(12) 0.034(11) 0.018(10) 0.021(10) 0.021(11)
C20 0.019(9) 0.028(9) 0.029(10) 0.004(8) -0.002(7) -0.003(8)
C21 0.039(12) 0.043(12) 0.017(9) 0.007(8) 0.005(8) -0.008(9)
C22 0.038(12) 0.063(14) 0.025(10) 0.004(9) 0.009(9) -0.016(11)
C23 0.030(11) 0.052(13) 0.035(11) -0.002(9) 0.017(9) -0.028(9)
C24 0.039(12) 0.026(10) 0.044(12) -0.009(9) -0.001(9) -0.017(9)
C25 0.040(12) 0.049(13) 0.020(10) -0.014(9) 0.004(8) 0.007(10)
C26 0.025(9) 0.027(9) 0.015(8) 0.002(7) 0.006(7) -0.008(7)
C27 0.029(10) 0.020(9) 0.046(12) -0.007(8) 0.011(9) -0.014(8)
C28 0.037(11) 0.023(9) 0.032(11) 0.015(8) -0.002(8) -0.004(8)
C29 0.046(12) 0.027(9) 0.017(9) -0.003(7) -0.003(8) 0.004(9)
C30 0.038(11) 0.032(10) 0.016(9) -0.006(7) 0.011(8) 0.000(8)
C31 0.037(7) 0.047(8) 0.055(9) -0.006(6) 0.007(6) 0.020(6)
C32 0.037(7) 0.047(8) 0.055(9) -0.006(6) 0.007(6) 0.020(6)
C33 0.037(7) 0.047(8) 0.055(9) -0.006(6) 0.007(6) 0.020(6)
C34 0.067(16) 0.052(14) 0.056(16) 0.006(12) 0.011(14) 0.021(13)
C35 0.060(16) 0.034(13) 0.09(2) -0.018(13) -0.001(15) 0.000(11)
C36 0.016(8) 0.024(8) 0.018(8) 0.003(6) -0.001(7) -0.005(7)
C37 0.013(9) 0.038(10) 0.039(11) -0.025(9) -0.011(7) 0.009(8)
C38 0.030(10) 0.013(8) 0.038(11) 0.003(8) -0.003(8) -0.002(7)
C39 0.027(10) 0.016(8) 0.030(10) 0.005(7) -0.007(8) -0.006(7)
C40 0.042(13) 0.023(10) 0.078(18) 0.022(11) -0.030(12) 0.007(9)
C41 0.042(15) 0.047(14) 0.10(2) 0.027(15) -0.015(15) 0.004(12)
C42 0.030(11) 0.028(10) 0.055(14) 0.011(10) -0.024(10) -0.003(9)
C43 0.041(12) 0.014(9) 0.048(13) 0.004(8) -0.017(10) 0.005(8)
C44 0.10(2) 0.009(9) 0.052(15) -0.011(10) -0.008(14) 0.006(12)
C45 0.032(10) 0.040(11) 0.023(9) -0.005(8) -0.009(8) 0.002(9)
C46 0.026(10) 0.020(9) 0.032(10) -0.007(8) -0.002(8) 0.000(7)
C47 0.027(10) 0.041(11) 0.021(9) -0.004(8) -0.001(8) -0.008(9)
C48 0.022(9) 0.042(11) 0.025(9) -0.002(8) -0.005(8) 0.007(9)
C49 0.061(18) 0.11(2) 0.036(14) -0.004(16) -0.015(13) -0.027(17)
C50 0.045(13) 0.055(13) 0.034(12) 0.020(10) 0.010(10) -0.011(11)
C51 0.018(10) 0.047(12) 0.057(14) -0.006(10) 0.007(10) -0.017(9)
C52 0.054(15) 0.079(17) 0.026(11) 0.035(12) -0.024(11) -0.036(14)
C53 0.031(11) 0.031(10) 0.038(11) 0.001(8) -0.004(9) -0.003(8)
Ru1B 0.0313(9) 0.0352(9) 0.0412(9) 0.0055(8) -0.0062(7) -0.0071(7)
Ru2B 0.0231(7) 0.0293(8) 0.0328(8) 0.0057(6) -0.0013(6) 0.0029(6)
Ru3B 0.0284(8) 0.0478(10) 0.0536(11) 0.0074(9) 0.0079(8) 0.0008(8)
Fe1B 0.091(3) 0.055(2) 0.0385(19) 0.0102(16) 0.018(2) 0.038(2)
S1B 0.025(3) 0.041(3) 0.047(3) 0.006(2) -0.007(2) 0.001(2)
P1B 0.049(3) 0.027(2) 0.032(3) 0.006(2) -0.009(2) -0.002(2)
P2B 0.025(3) 0.031(3) 0.031(3) 0.007(2) -0.004(2) 0.001(2)
F1B 0.104(13) 0.115(13) 0.105(14) 0.055(11) -0.045(11) -0.080(11)
F2B 0.102(13) 0.052(9) 0.122(15) -0.006(9) -0.004(11) -0.030(8)
F3B 0.047(9) 0.081(11) 0.155(18) -0.001(10) 0.012(10) -0.003(8)
F4B 0.073(10) 0.088(10) 0.058(9) -0.039(8) -0.016(8) 0.013(9)
F5B 0.168(17) 0.159(17) 0.050(9) 0.014(10) -0.007(11) 0.113(15)
F6B 0.108(13) 0.095(11) 0.035(8) -0.022(7) 0.001(8) -0.023(10)
F7B 0.151(16) 0.094(12) 0.045(9) -0.003(8) -0.032(11) 0.045(12)
F8B 0.063(10) 0.137(13) 0.056(9) 0.005(9) -0.019(8) 0.064(10)
F9B 0.107(14) 0.166(17) 0.143(17) 0.127(15) -0.058(13) -0.075(13)
F10B 0.149(16) 0.030(7) 0.113(13) 0.013(8) -0.068(12) -0.034(8)
F11B 0.085(10) 0.063(8) 0.029(7) -0.012(6) -0.002(7) -0.026(7)
F12B 0.080(11) 0.144(15) 0.048(9) -0.020(9) 0.012(8) -0.079(11)
O1B 0.044(10) 0.111(15) 0.092(14) 0.024(12) -0.026(9) -0.013(10)
O2B 0.088(14) 0.058(11) 0.093(15) -0.002(11) -0.014(12) -0.025(10)
O3B 0.032(8) 0.048(9) 0.052(9) 0.006(7) 0.000(7) -0.026(7)
O4B 0.055(10) 0.059(10) 0.059(11) -0.022(8) -0.001(9) 0.008(9)
O5B 0.097(16) 0.136(17) 0.052(12) -0.026(12) 0.023(12) 0.008(13)
O6B 0.038(10) 0.139(17) 0.089(14) 0.003(13) 0.005(9) -0.003(11)
O7B 0.089(16) 0.084(14) 0.18(2) 0.010(15) 0.055(16) -0.050(13)
C1B 0.029(11) 0.067(15) 0.060(15) 0.000(12) 0.004(11) -0.017(12)
C2B 0.039(13) 0.081(18) 0.041(13) 0.022(13) -0.003(11) -0.014(13)
C3B 0.016(9) 0.048(12) 0.040(12) -0.005(10) -0.013(8) 0.001(9)
C4B 0.055(14) 0.040(11) 0.031(11) 0.013(9) 0.008(10) 0.013(11)
C5B 0.025(11) 0.067(16) 0.09(2) 0.010(15) 0.006(12) 0.012(12)
C6B 0.029(11) 0.074(16) 0.063(16) 0.003(13) 0.006(10) 0.007(12)
C7B 0.029(13) 0.09(2) 0.09(2) -0.002(17) 0.040(13) -0.012(14)
C8B 0.057(15) 0.044(13) 0.046(14) 0.004(11) -0.021(12) -0.004(11)
C9B 0.054(15) 0.052(13) 0.055(15) -0.035(12) 0.003(12) -0.009(12)
C10B 0.15(3) 0.054(17) 0.07(2) -0.029(16) -0.04(2) -0.038(19)
C11B 0.32(7) 0.07(2) 0.038(18) -0.026(17) -0.04(3) -0.04(3)
C12B 0.36(7) 0.055(18) 0.025(14) -0.017(13) 0.02(3) -0.05(3)
C13B 0.16(3) 0.035(13) 0.025(12) -0.003(10) -0.004(15) -0.004(15)
C14B 0.032(11) 0.033(11) 0.037(11) 0.010(9) -0.010(9) 0.009(9)
C15B 0.042(13) 0.037(11) 0.047(13) 0.020(10) -0.012(10) -0.024(10)
C16B 0.022(10) 0.064(14) 0.020(10) 0.007(9) -0.002(8) 0.008(9)
C17B 0.019(9) 0.028(10) 0.035(11) 0.010(8) 0.002(8) 0.011(8)
C18B 0.016(9) 0.050(12) 0.035(11) 0.009(9) -0.007(8) 0.001(9)
C19B 0.041(12) 0.073(15) 0.013(9) -0.012(10) 0.007(9) -0.002(11)
C20B 0.084(17) 0.028(11) 0.036(11) 0.001(9) 0.011(12) 0.000(11)
C21B 0.040(12) 0.045(12) 0.048(13) 0.024(10) 0.020(10) 0.009(10)
C22B 0.046(14) 0.051(13) 0.063(16) 0.029(12) 0.033(12) -0.005(11)
C23B 0.049(14) 0.071(16) 0.035(13) -0.005(11) -0.006(10) 0.010(12)
C24B 0.050(13) 0.047(13) 0.034(11) 0.004(10) 0.015(10) 0.019(11)
C25B 0.060(14) 0.020(9) 0.022(9) 0.006(8) -0.004(9) -0.003(9)
C26B 0.054(8) 0.032(6) 0.036(7) 0.010(5) 0.005(6) 0.024(6)
C27B 0.054(8) 0.032(6) 0.036(7) 0.010(5) 0.005(6) 0.024(6)
C28B 0.046(13) 0.038(12) 0.058(15) 0.009(11) 0.009(11) 0.000(10)
C29B 0.084(18) 0.052(14) 0.037(13) -0.010(11) 0.001(13) 0.023(13)
C30B 0.054(8) 0.032(6) 0.036(7) 0.010(5) 0.005(6) 0.024(6)
C31B 0.068(19) 0.12(3) 0.07(2) -0.05(2) 0.034(16) 0.028(18)
C32B 0.14(3) 0.12(3) 0.06(2) -0.01(2) 0.02(2) 0.10(3)
C33B 0.20(4) 0.08(2) 0.11(3) -0.05(2) 0.09(3) 0.02(2)
C34B 0.34(7) 0.06(2) 0.08(2) 0.04(2) 0.14(4) 0.09(3)
C35B 0.17(4) 0.08(2) 0.10(3) 0.05(2) 0.10(3) 0.11(3)
C36B 0.024(10) 0.041(11) 0.031(10) 0.010(8) -0.001(8) -0.003(9)
C37B 0.046(14) 0.073(16) 0.051(15) 0.020(12) -0.007(11) 0.020(12)
C38B 0.028(10) 0.036(10) 0.034(10) -0.001(9) -0.006(8) -0.004(9)
C39B 0.029(11) 0.040(12) 0.045(12) 0.028(10) -0.011(9) -0.002(9)
C40B 0.045(13) 0.041(12) 0.057(15) 0.017(12) -0.003(11) -0.006(11)
C41B 0.047(15) 0.048(15) 0.064(17) 0.011(13) -0.015(13) -0.029(12)
C42B 0.040(13) 0.052(13) 0.056(15) -0.007(12) -0.013(11) 0.001(11)
C43B 0.029(11) 0.045(12) 0.044(12) -0.006(10) -0.003(9) 0.001(10)
C44B 0.064(18) 0.064(16) 0.046(15) 0.004(12) -0.014(13) 0.007(14)
C45B 0.035(11) 0.033(11) 0.047(12) -0.013(9) -0.011(9) 0.008(9)
C46B 0.011(8) 0.042(11) 0.036(11) 0.004(8) -0.005(7) 0.007(8)
C47B 0.034(11) 0.036(11) 0.034(11) 0.004(9) 0.006(9) -0.005(9)
C48B 0.054(14) 0.027(10) 0.031(11) 0.008(9) 0.014(10) 0.003(10)
C49B 0.048(15) 0.039(12) 0.068(17) 0.038(12) -0.018(13) 0.001(11)
C50B 0.062(15) 0.037(12) 0.035(12) 0.014(10) 0.021(11) -0.007(11)
C51B 0.065(15) 0.020(9) 0.035(11) 0.000(8) 0.022(11) -0.011(10)
C52B 0.11(2) 0.037(13) 0.043(15) 0.007(11) -0.017(15) -0.018(15)
C53B 0.011(8) 0.021(8) 0.028(9) 0.010(7) 0.012(7) -0.001(7)

loop_
_atom_type_symbol
_atom_type_description
_atom_type_scat_dispersion_real
_atom_type_scat_dispersion_imag
_atom_type_scat_source
C C 0.0033 0.0016 'International Tables Vol C Tables 4.2.6.8 and 6.1.1.4'
H H 0.0000 0.0000 'International Tables Vol C Tables 4.2.6.8 and 6.1.1.4'
F F 0.0171 0.0103 'International Tables Vol C Tables 4.2.6.8 and 6.1.1.4'
Fe Fe 0.3463 0.8444 'International Tables Vol C Tables 4.2.6.8 and 6.1.1.4'
O O 0.0106 0.0060 'International Tables Vol C Tables 4.2.6.8 and 6.1.1.4'
P P 0.1023 0.0942 'International Tables Vol C Tables 4.2.6.8 and 6.1.1.4'
Ru Ru -1.2594 0.8363 'International Tables Vol C Tables 4.2.6.8 and 6.1.1.4'
S S 0.1246 0.1234 'International Tables Vol C Tables 4.2.6.8 and 6.1.1.4'

loop_
_geom_angle_atom_site_label_1
_geom_angle_atom_site_label_2
_geom_angle_atom_site_label_3
_geom_angle
C1 Ru1 C2 92.2(8)
C1 Ru1 P1 91.5(6)
C2 Ru1 P1 103.5(5)
C1 Ru1 S1 96.0(5)
C2 Ru1 S1 152.0(5)
P1 Ru1 S1 102.88(17)
C1 Ru1 Ru3 94.4(6)
C2 Ru1 Ru3 98.6(5)
P1 Ru1 Ru3 156.81(13)
S1 Ru1 Ru3 54.22(12)
C1 Ru1 Ru2 146.8(5)
C2 Ru1 Ru2 112.5(5)
P1 Ru1 Ru2 103.05(12)
S1 Ru1 Ru2 51.91(11)
Ru3 Ru1 Ru2 61.42(5)
C1 Ru1 H1 165.1
C2 Ru1 H1 96.9
P1 Ru1 H1 74.9
S1 Ru1 H1 81.3
Ru3 Ru1 H1 95.9
Ru2 Ru1 H1 36.7
C3 Ru2 C4 92.1(9)
C3 Ru2 P2 90.9(6)
C4 Ru2 P2 94.4(6)
C3 Ru2 S1 93.0(6)
C4 Ru2 S1 92.7(6)
P2 Ru2 S1 171.70(17)
C3 Ru2 Ru3 144.9(6)
C4 Ru2 Ru3 89.8(7)
P2 Ru2 Ru3 123.84(12)
S1 Ru2 Ru3 51.94(12)
C3 Ru2 Ru1 104.6(6)
C4 Ru2 Ru1 140.7(6)
P2 Ru2 Ru1 120.06(12)
S1 Ru2 Ru1 51.79(12)
Ru3 Ru2 Ru1 56.41(5)
C3 Ru2 H1 86.9
C4 Ru2 H1 167.8
P2 Ru2 H1 97.7
S1 Ru2 H1 75.2
Ru3 Ru2 H1 84.2
Ru1 Ru2 H1 29.5
C3 Ru2 H2 169.8
C4 Ru2 H2 83.4
P2 Ru2 H2 98.5
S1 Ru2 H2 78.2
Ru3 Ru2 H2 26.6
Ru1 Ru2 H2 74.0
H1 Ru2 H2 95.6
C6 Ru3 C7 92.4(10)
C6 Ru3 C5 95.7(9)
C7 Ru3 C5 98.3(10)
C6 Ru3 S1 94.4(7)
C7 Ru3 S1 157.4(7)
C5 Ru3 S1 102.5(7)
C6 Ru3 Ru1 96.1(6)
C7 Ru3 Ru1 103.4(8)
C5 Ru3 Ru1 154.8(7)
S1 Ru3 Ru1 54.44(13)
C6 Ru3 Ru2 146.3(6)
C7 Ru3 Ru2 116.7(7)
C5 Ru3 Ru2 96.6(7)
S1 Ru3 Ru2 52.27(11)
Ru1 Ru3 Ru2 62.18(5)
C6 Ru3 H2 170.4
C7 Ru3 H2 96.2
C5 Ru3 H2 87.5
S1 Ru3 H2 76.0
Ru1 Ru3 H2 77.6
Ru2 Ru3 H2 24.1
C28 Fe1 C29 40.4(7)
C28 Fe1 C27 41.1(7)
C29 Fe1 C27 68.4(7)
C28 Fe1 C35 114.9(9)
C29 Fe1 C35 149.3(9)
C27 Fe1 C35 105.2(9)
C28 Fe1 C30 69.1(7)
C29 Fe1 C30 40.9(6)
C27 Fe1 C30 69.3(7)
C35 Fe1 C30 167.1(9)
C28 Fe1 C31 148.0(8)
C29 Fe1 C31 170.1(8)
C27 Fe1 C31 115.3(8)
C35 Fe1 C31 40.3(8)
C30 Fe1 C31 130.4(8)
C28 Fe1 C26 69.0(6)
C29 Fe1 C26 68.5(6)
C27 Fe1 C26 40.9(6)
C35 Fe1 C26 127.2(9)
C30 Fe1 C26 41.2(6)
C31 Fe1 C26 107.8(7)
C28 Fe1 C33 130.1(8)
C29 Fe1 C33 112.1(8)
C27 Fe1 C33 165.9(8)
C35 Fe1 C33 66.8(9)
C30 Fe1 C33 121.0(8)
C31 Fe1 C33 66.7(9)
C26 Fe1 C33 153.1(8)
C28 Fe1 C32 168.0(8)
C29 Fe1 C32 131.1(8)
C27 Fe1 C32 150.5(8)
C35 Fe1 C32 69.2(9)
C30 Fe1 C32 109.6(8)
C31 Fe1 C32 41.7(8)
C26 Fe1 C32 118.4(8)
C33 Fe1 C32 39.5(8)
C28 Fe1 C34 107.0(8)
C29 Fe1 C34 116.9(8)
C27 Fe1 C34 128.2(9)
C35 Fe1 C34 42.3(9)
C30 Fe1 C34 150.1(8)
C31 Fe1 C34 68.8(9)
C26 Fe1 C34 167.2(9)
C33 Fe1 C34 38.2(8)
C32 Fe1 C34 67.9(9)
Ru3 S1 Ru1 71.34(14)
Ru3 S1 Ru2 75.79(15)
Ru1 S1 Ru2 76.30(14)
C8 P1 C20 102.9(9)
C8 P1 C14 100.1(8)
C20 P1 C14 104.1(8)
C8 P1 Ru1 119.6(7)
C20 P1 Ru1 119.5(6)
C14 P1 Ru1 108.1(6)
C46 P2 C38 105.4(8)
C46 P2 C36 101.0(7)
C38 P2 C36 103.4(7)
C46 P2 Ru2 120.4(6)
C38 P2 Ru2 107.0(6)
C36 P2 Ru2 117.8(5)
O1 C1 Ru1 176.0(17)
O2 C2 Ru1 177.9(16)
O3 C3 Ru2 174.7(19)
O4 C4 Ru2 176.2(19)
O5 C5 Ru3 179(2)
O6 C6 Ru3 175.6(19)
O7 C7 Ru3 173(3)
C9 C8 C13 114.9(16)
C9 C8 P1 123.2(16)
C13 C8 P1 121.8(13)
C8 C9 C10 122.3(18)
C8 C9 H9 118.8
C10 C9 H9 118.8
C11 C10 C9 119.9(18)
C11 C10 H10 120.1
C9 C10 H10 120.1
C10 C11 C12 122.3(18)
C10 C11 H11 118.8
C12 C11 H11 118.8
C13 C12 C11 116.8(18)
C13 C12 H12 121.6
C11 C12 H12 121.6
C12 C13 C8 123.3(17)
C12 C13 H13 118.4
C8 C13 H13 118.4
C15 C14 C19 119(2)
C15 C14 P1 122.1(16)
C19 C14 P1 118.5(15)
C16 C15 C14 126(2)
C16 C15 H15 116.9
C14 C15 H15 116.9
C15 C16 C17 116(2)
C15 C16 H16 122.2
C17 C16 H16 122.2
C18 C17 C16 122(2)
C18 C17 H17 119.2
C16 C17 H17 119.2
C17 C18 C19 121(2)
C17 C18 H18 119.6
C19 C18 H18 119.6
C14 C19 C18 117(2)
C14 C19 H19 121.6
C18 C19 H19 121.6
C25 C20 C21 118.4(16)
C25 C20 P1 123.2(14)
C21 C20 P1 118.4(13)
C22 C21 C20 122.5(18)
C22 C21 H21 118.7
C20 C21 H21 118.7
C23 C22 C21 118.9(18)
C23 C22 H22 120.5
C21 C22 H22 120.5
C22 C23 C24 121.9(17)
C22 C23 H23 119.1
C24 C23 H23 119.1
C23 C24 C25 119.1(19)
C23 C24 H24 120.4
C25 C24 H24 120.4
C20 C25 C24 119.0(18)
C20 C25 C26 125.7(17)
C24 C25 C26 115.3(18)
C27 C26 C30 107.1(15)
C27 C26 C25 127.1(16)
C30 C26 C25 125.6(15)
C27 C26 Fe1 68.0(10)
C30 C26 Fe1 68.7(10)
C25 C26 Fe1 124.2(12)
C28 C27 C26 108.1(16)
C28 C27 Fe1 68.4(11)
C26 C27 Fe1 71.1(10)
C28 C27 H27 126.0
C26 C27 H27 126.0
Fe1 C27 H27 126.1
C29 C28 C27 108.6(15)
C29 C28 Fe1 70.7(11)
C27 C28 Fe1 70.5(10)
C29 C28 H28 125.7
C27 C28 H28 125.7
Fe1 C28 H28 124.7
C28 C29 C30 109.5(15)
C28 C29 Fe1 68.9(10)
C30 C29 Fe1 70.5(10)
C28 C29 H29 125.3
C30 C29 H29 125.3
Fe1 C29 H29 127.0
C29 C30 C26 106.7(15)
C29 C30 C36 125.3(15)
C26 C30 C36 127.5(15)
C29 C30 Fe1 68.6(10)
C26 C30 Fe1 70.2(9)
C36 C30 Fe1 132.0(12)
C35 C31 C32 108(2)
C35 C31 Fe1 68.9(13)
C32 C31 Fe1 70.0(11)
C35 C31 H31 125.9
C32 C31 H31 125.9
Fe1 C31 H31 126.8
C33 C32 C31 104(2)
C33 C32 Fe1 70.0(12)
C31 C32 Fe1 68.3(11)
C33 C32 H32 127.9
C31 C32 H32 127.9
Fe1 C32 H32 125.4
C34 C33 C32 114(2)
C34 C33 Fe1 71.2(13)
C32 C33 Fe1 70.5(12)
C34 C33 H33 122.8
C32 C33 H33 122.8
Fe1 C33 H33 127.3
C33 C34 C35 105(2)
C33 C34 Fe1 70.6(12)
C35 C34 Fe1 67.1(12)
C33 C34 H34 127.4
C35 C34 H34 127.4
Fe1 C34 H34 126.5
C31 C35 C34 108(2)
C31 C35 Fe1 70.8(12)
C34 C35 Fe1 70.6(13)
C31 C35 H35 126.1
C34 C35 H35 126.1
Fe1 C35 H35 124.1
C30 C36 C37 113.2(13)
C30 C36 P2 110.4(11)
C37 C36 P2 114.6(11)
C30 C36 H36 106.0
C37 C36 H36 106.0
P2 C36 H36 106.0
C36 C37 H37D 109.5
C36 C37 H37E 109.5
H37D C37 H37E 109.5
C36 C37 H37F 109.5
H37D C37 H37F 109.5
H37E C37 H37F 109.5
C45 C38 C39 119.4(16)
C45 C38 P2 119.8(14)
C39 C38 P2 120.5(14)
C40 C39 C38 121.0(19)
C40 C39 H39 119.5
C38 C39 H39 119.5
C39 C40 C42 120(2)
C39 C40 C41 120(2)
C42 C40 C41 119.9(19)
F3 C41 F1 108(2)
F3 C41 F2 107(2)
F1 C41 F2 107(3)
F3 C41 C40 112(3)
F1 C41 C40 112(2)
F2 C41 C40 110.1(19)
C43 C42 C40 118.2(18)
C43 C42 H42 120.9
C40 C42 H42 120.9
C42 C43 C45 122.0(19)
C42 C43 C44 117.4(18)
C45 C43 C44 120.6(19)
F4 C44 F6 108.0(18)
F4 C44 F5 105(2)
F6 C44 F5 106(2)
F4 C44 C43 116(2)
F6 C44 C43 111.8(19)
F5 C44 C43 109.8(16)
C38 C45 C43 119.4(18)
C38 C45 H45 120.3
C43 C45 H45 120.3
C53 C46 C47 116.0(17)
C53 C46 P2 122.7(14)
C47 C46 P2 121.1(13)
C48 C47 C46 120.6(16)
C48 C47 H47 119.7
C46 C47 H47 119.7
C47 C48 C50 120.4(17)
C47 C48 C49 119.3(18)
C50 C48 C49 120.2(19)
F8 C49 F9 108(3)
F8 C49 F7 112(3)
F9 C49 F7 102(2)
F8 C49 C48 114(2)
F9 C49 C48 109(2)
F7 C49 C48 111(2)
C51 C50 C48 118.7(18)
C51 C50 H50 120.7
C48 C50 H50 120.7
C50 C51 C53 121.6(18)
C50 C51 C52 117.0(19)
C53 C51 C52 121.3(18)
F12 C52 F10 113(2)
F12 C52 F11 104(2)
F10 C52 F11 104.6(18)
F12 C52 C51 112.2(19)
F10 C52 C51 112(2)
F11 C52 C51 110.6(17)
C51 C53 C46 122.4(18)
C51 C53 H53 118.8
C46 C53 H53 118.8
C2B Ru1B C1B 94.2(9)
C2B Ru1B P1B 102.1(7)
C1B Ru1B P1B 92.4(7)
C2B Ru1B S1B 150.9(7)
C1B Ru1B S1B 94.3(7)
P1B Ru1B S1B 105.33(18)
C2B Ru1B Ru3B 97.6(7)
C1B Ru1B Ru3B 93.3(7)
P1B Ru1B Ru3B 159.05(14)
S1B Ru1B Ru3B 54.13(14)
C2B Ru1B Ru2B 111.2(7)
C1B Ru1B Ru2B 145.6(7)
P1B Ru1B Ru2B 103.95(14)
S1B Ru1B Ru2B 52.41(12)
Ru3B Ru1B Ru2B 61.61(6)
C2B Ru1B H1B 111.5
C1B Ru1B H1B 154.1
P1B Ru1B H1B 78.8
S1B Ru1B H1B 65.3
Ru3B Ru1B H1B 87.4
Ru2B Ru1B H1B 25.8
C4B Ru2B C3B 89.4(8)
C4B Ru2B P2B 93.9(6)
C3B Ru2B P2B 91.9(5)
C4B Ru2B S1B 92.8(6)
C3B Ru2B S1B 92.1(5)
P2B Ru2B S1B 172.21(19)
C4B Ru2B Ru3B 93.6(7)
C3B Ru2B Ru3B 143.8(5)
P2B Ru2B Ru3B 123.75(13)
S1B Ru2B Ru3B 51.69(13)
C4B Ru2B Ru1B 142.4(7)
C3B Ru2B Ru1B 102.2(5)
P2B Ru2B Ru1B 120.87(14)
S1B Ru2B Ru1B 51.67(13)
Ru3B Ru2B Ru1B 56.51(6)
C4B Ru2B H1B 153.9
C3B Ru2B H1B 81.4
P2B Ru2B H1B 110.7
S1B Ru2B H1B 63.4
Ru3B Ru2B H1B 80.3
Ru1B Ru2B H1B 23.8
C4B Ru2B H2B 78.4
C3B Ru2B H2B 156.7
P2B Ru2B H2B 108.5
S1B Ru2B H2B 69.0
Ru3B Ru2B H2B 22.1
Ru1B Ru2B H2B 77.3
H1B Ru2B H2B 101.0
C6B Ru3B C7B 90.5(11)
C6B Ru3B C5B 96.6(9)
C7B Ru3B C5B 102.5(11)
C6B Ru3B S1B 93.7(7)
C7B Ru3B S1B 150.1(8)
C5B Ru3B S1B 106.4(7)
C6B Ru3B Ru1B 95.4(7)
C7B Ru3B Ru1B 95.9(7)
C5B Ru3B Ru1B 157.9(7)
S1B Ru3B Ru1B 54.26(14)
C6B Ru3B Ru2B 145.8(7)
C7B Ru3B Ru2B 115.6(7)
C5B Ru3B Ru2B 98.6(6)
S1B Ru3B Ru2B 52.55(12)
Ru1B Ru3B Ru2B 61.88(5)
C6B Ru3B H2B 162.7
C7B Ru3B H2B 105.9
C5B Ru3B H2B 74.9
S1B Ru3B H2B 74.9
Ru1B Ru3B H2B 88.4
Ru2B Ru3B H2B 28.3
C30B Fe1B C32B 153.2(16)
C30B Fe1B C28B 68.8(9)
C32B Fe1B C28B 108.9(12)
C30B Fe1B C26B 40.8(8)
C32B Fe1B C26B 165.4(15)
C28B Fe1B C26B 69.3(8)
C30B Fe1B C29B 39.9(8)
C32B Fe1B C29B 120.6(15)
C28B Fe1B C29B 41.3(8)
C26B Fe1B C29B 68.2(9)
C30B Fe1B C33B 118.4(16)
C32B Fe1B C33B 38.3(14)
C28B Fe1B C33B 121.1(12)
C26B Fe1B C33B 155.4(16)
C29B Fe1B C33B 103.9(14)
C30B Fe1B C27B 68.1(8)
C32B Fe1B C27B 128.6(12)
C28B Fe1B C27B 40.9(7)
C26B Fe1B C27B 40.8(7)
C29B Fe1B C27B 68.2(9)
C33B Fe1B C27B 159.8(13)
C30B Fe1B C34B 106.8(16)
C32B Fe1B C34B 64.0(15)
C28B Fe1B C34B 156.3(16)
C26B Fe1B C34B 123.5(11)
C29B Fe1B C34B 120.5(18)
C33B Fe1B C34B 39.0(12)
C27B Fe1B C34B 161.0(11)
C30B Fe1B C31B 157.6(13)
C32B Fe1B C31B 44.6(13)
C28B Fe1B C31B 126.9(11)
C26B Fe1B C31B 124.1(12)
C29B Fe1B C31B 162.4(13)
C33B Fe1B C31B 69.9(15)
C27B Fe1B C31B 111.7(10)
C34B Fe1B C31B 65.5(18)
C30B Fe1B C35B 119.2(11)
C32B Fe1B C35B 69.3(13)
C28B Fe1B C35B 166.6(16)
C26B Fe1B C35B 108.9(9)
C29B Fe1B C35B 151.5(15)
C33B Fe1B C35B 66.3(14)
C27B Fe1B C35B 129.3(14)
C34B Fe1B C35B 35.7(16)
C31B Fe1B C35B 42.3(12)
Ru3B S1B Ru1B 71.61(15)
Ru3B S1B Ru2B 75.76(16)
Ru1B S1B Ru2B 75.91(16)
C14B P1B C20B 99.7(9)
C14B P1B C8B 101.6(9)
C20B P1B C8B 103.5(10)
C14B P1B Ru1B 109.1(7)
C20B P1B Ru1B 122.6(7)
C8B P1B Ru1B 117.2(8)
C38B P2B C46B 106.3(8)
C38B P2B C36B 102.2(8)
C46B P2B C36B 102.7(8)
C38B P2B Ru2B 106.4(6)
C46B P2B Ru2B 120.7(6)
C36B P2B Ru2B 116.8(6)
O1B C1B Ru1B 177(2)
O2B C2B Ru1B 174(2)
O3B C3B Ru2B 173.8(18)
O4B C4B Ru2B 174(2)
O5B C5B Ru3B 175(2)
O6B C6B Ru3B 177(2)
O7B C7B Ru3B 175(3)
C9B C8B C13B 120(2)
C9B C8B P1B 120.6(18)
C13B C8B P1B 119.4(17)
C10B C9B C8B 121(3)
C10B C9B H9B 119.3
C8B C9B H9B 119.3
C11B C10B C9B 119(3)
C11B C10B H10B 120.4
C9B C10B H10B 120.4
C10B C11B C12B 124(3)
C10B C11B H11B 118.0
C12B C11B H11B 118.0
C13B C12B C11B 115(3)
C13B C12B H12B 122.5
C11B C12B H12B 122.5
C8B C13B C12B 119(3)
C8B C13B H13B 120.3
C12B C13B H13B 120.3
C19B C14B C15B 117.7(17)
C19B C14B P1B 121.0(15)
C15B C14B P1B 121.2(15)
C16B C15B C14B 118.3(18)
C16B C15B H15B 120.8
C14B C15B H15B 120.8
C17B C16B C15B 122.4(18)
C17B C16B H16B 118.8
C15B C16B H16B 118.8
C16B C17B C18B 118.9(17)
C16B C17B H17B 120.6
C18B C17B H17B 120.6
C19B C18B C17B 119.6(19)
C19B C18B H18B 120.2
C17B C18B H18B 120.2
C18B C19B C14B 122.9(19)
C18B C19B H19B 118.5
C14B C19B H19B 118.5
C21B C20B C25B 118(2)
C21B C20B P1B 119.8(17)
C25B C20B P1B 122.0(15)
C22B C21B C20B 122(2)
C22B C21B H21B 118.8
C20B C21B H21B 118.8
C21B C22B C23B 120.8(19)
C21B C22B H22B 119.6
C23B C22B H22B 119.6
C22B C23B C24B 118(2)
C22B C23B H23B 121.1
C24B C23B H23B 121.1
C25B C24B C23B 120.6(19)
C25B C24B H24B 119.7
C23B C24B H24B 119.7
C24B C25B C20B 120.0(18)
C24B C25B C26B 114.0(18)
C20B C25B C26B 126.0(18)
C30B C26B C27B 106.0(17)
C30B C26B C25B 126.4(18)
C27B C26B C25B 127.5(19)
C30B C26B Fe1B 67.3(10)
C27B C26B Fe1B 70.0(10)
C25B C26B Fe1B 124.5(14)
C28B C27B C26B 108.0(19)
C28B C27B C36B 124.8(18)
C26B C27B C36B 126.9(17)
C28B C27B Fe1B 67.8(11)
C26B C27B Fe1B 69.2(11)
C36B C27B Fe1B 133.7(15)
C27B C28B C29B 108(2)
C27B C28B Fe1B 71.3(12)
C29B C28B Fe1B 70.8(14)
C27B C28B H28B 126.2
C29B C28B H28B 126.2
Fe1B C28B H28B 123.4
C30B C29B C28B 107(2)
C30B C29B Fe1B 67.6(14)
C28B C29B Fe1B 67.9(14)
C30B C29B H29B 126.5
C28B C29B H29B 126.5
Fe1B C29B H29B 129.5
C29B C30B C26B 111(2)
C29B C30B Fe1B 72.5(14)
C26B C30B Fe1B 71.9(12)
C29B C30B H30B 124.4
C26B C30B H30B 124.4
Fe1B C30B H30B 122.7
C35B C31B C32B 99(3)
C35B C31B Fe1B 69.1(17)
C32B C31B Fe1B 65.0(15)
C35B C31B H31B 130.4
C32B C31B H31B 130.4
Fe1B C31B H31B 126.9
C33B C32B C31B 110(3)
C33B C32B Fe1B 73.3(19)
C31B C32B Fe1B 70.3(15)
C33B C32B H32B 124.7
C31B C32B H32B 124.7
Fe1B C32B H32B 124.7
C32B C33B C34B 105(4)
C32B C33B Fe1B 68.4(16)
C34B C33B Fe1B 70.7(17)
C32B C33B H33B 127.4
C34B C33B H33B 127.4
Fe1B C33B H33B 125.2
C35B C34B C33B 118(4)
C35B C34B Fe1B 73(2)
C33B C34B Fe1B 70.3(16)
C35B C34B H34B 121.2
C33B C34B H34B 121.2
Fe1B C34B H34B 127.4
C34B C35B C31B 107(3)
C34B C35B Fe1B 71(2)
C31B C35B Fe1B 68.6(15)
C34B C35B H35B 126.3
C31B C35B H35B 126.3
Fe1B C35B H35B 125.4
C27B C36B C37B 114.8(16)
C27B C36B P2B 109.7(13)
C37B C36B P2B 112.5(13)
C27B C36B H36B 106.4
C37B C36B H36B 106.4
P2B C36B H36B 106.4
C36B C37B H37A 109.5
C36B C37B H37B 109.5
H37A C37B H37B 109.5
C36B C37B H37C 109.5
H37A C37B H37C 109.5
H37B C37B H37C 109.5
C39B C38B C45B 117.0(17)
C39B C38B P2B 122.2(15)
C45B C38B P2B 119.8(14)
C38B C39B C40B 126(2)
C38B C39B H39B 116.8
C40B C39B H39B 116.8
C39B C40B C42B 115.6(19)
C39B C40B C41B 125(2)
C42B C40B C41B 120(2)
F3B C41B F1B 108(2)
F3B C41B F2B 106.1(19)
F1B C41B F2B 106(2)
F3B C41B C40B 115(2)
F1B C41B C40B 109.6(18)
F2B C41B C40B 112(2)
C43B C42B C40B 119(2)
C43B C42B H42B 120.3
C40B C42B H42B 120.3
C45B C43B C42B 121(2)
C45B C43B C44B 121(2)
C42B C43B C44B 117.7(19)
F5B C44B F4B 106(2)
F5B C44B F6B 110(2)
F4B C44B F6B 105(2)
F5B C44B C43B 112(2)
F4B C44B C43B 113.4(19)
F6B C44B C43B 109.7(19)
C43B C45B C38B 120.9(19)
C43B C45B H45B 119.6
C38B C45B H45B 119.6
C53B C46B C47B 119.5(17)
C53B C46B P2B 119.5(13)
C47B C46B P2B 121.1(13)
C48B C47B C46B 120.7(18)
C48B C47B H47B 119.7
C46B C47B H47B 119.7
C47B C48B C50B 119.5(19)
C47B C48B C49B 118.2(19)
C50B C48B C49B 122.3(17)
F7B C49B F8B 106(2)
F7B C49B F9B 108(2)
F8B C49B F9B 105.7(19)
F7B C49B C48B 111.7(17)
F8B C49B C48B 113(2)
F9B C49B C48B 111.8(19)
C51B C50B C48B 118.5(18)
C51B C50B H50B 120.8
C48B C50B H50B 120.8
C50B C51B C53B 124.1(19)
C50B C51B C52B 116.7(17)
C53B C51B C52B 119.0(19)
F12B C52B F11B 107(2)
F12B C52B F10B 109(2)
F11B C52B F10B 105.3(19)
F12B C52B C51B 114.3(19)
F11B C52B C51B 113(2)
F10B C52B C51B 108(2)
C46B C53B C51B 117.5(17)
C46B C53B H53B 121.3
C51B C53B H53B 121.3

loop_
_geom_bond_atom_site_label_1
_geom_bond_atom_site_label_2
_geom_bond_distance
_geom_bond_publ_flag
Ru1 C1 1.85(2) yes
Ru1 C2 1.869(18) yes
Ru1 P1 2.348(5) yes
Ru1 S1 2.358(5) yes
Ru1 Ru3 2.746(2) yes
Ru1 Ru2 2.9150(19) yes
Ru1 H1 1.5692 ?
Ru2 C3 1.904(19) yes
Ru2 C4 1.92(2) yes
Ru2 P2 2.335(4) yes
Ru2 S1 2.361(5) yes
Ru2 Ru3 2.8943(19) yes
Ru2 H1 1.9036 ?
Ru2 H2 1.5279 ?
Ru3 C6 1.81(2) yes
Ru3 C7 1.89(2) yes
Ru3 C5 1.93(2) yes
Ru3 S1 2.351(5) yes
Ru3 H2 1.6742 ?
Fe1 C28 2.003(18) ?
Fe1 C29 2.027(18) ?
Fe1 C27 2.031(19) ?
Fe1 C35 2.03(2) ?
Fe1 C30 2.052(17) ?
Fe1 C31 2.06(2) ?
Fe1 C26 2.072(17) ?
Fe1 C33 2.08(2) ?
Fe1 C32 2.08(2) ?
Fe1 C34 2.08(2) ?
P1 C8 1.794(18) ?
P1 C20 1.843(17) ?
P1 C14 1.85(2) ?
P2 C46 1.800(18) ?
P2 C38 1.827(17) ?
P2 C36 1.848(16) ?
F1 C41 1.25(3) ?
F2 C41 1.30(3) ?
F3 C41 1.23(3) ?
F4 C44 1.28(2) ?
F5 C44 1.34(2) ?
F6 C44 1.32(3) ?
F7 C49 1.29(3) ?
F8 C49 1.22(3) ?
F9 C49 1.27(3) ?
F10 C52 1.33(3) ?
F11 C52 1.35(2) ?
F12 C52 1.25(2) ?
O1 C1 1.16(2) ?
O2 C2 1.148(19) ?
O3 C3 1.13(2) ?
O4 C4 1.12(2) ?
O5 C5 1.13(2) ?
O6 C6 1.20(2) ?
O7 C7 1.13(2) ?
C8 C9 1.37(2) ?
C8 C13 1.46(3) ?
C9 C10 1.41(2) ?
C9 H9 0.9500 ?
C10 C11 1.35(3) ?
C10 H10 0.9500 ?
C11 C12 1.39(3) ?
C11 H11 0.9500 ?
C12 C13 1.38(2) ?
C12 H12 0.9500 ?
C13 H13 0.9500 ?
C14 C15 1.37(2) ?
C14 C19 1.39(2) ?
C15 C16 1.33(3) ?
C15 H15 0.9500 ?
C16 C17 1.40(3) ?
C16 H16 0.9500 ?
C17 C18 1.38(3) ?
C17 H17 0.9500 ?
C18 C19 1.41(3) ?
C18 H18 0.9500 ?
C19 H19 0.9500 ?
C20 C25 1.41(2) ?
C20 C21 1.43(2) ?
C21 C22 1.39(3) ?
C21 H21 0.9500 ?
C22 C23 1.36(3) ?
C22 H22 0.9500 ?
C23 C24 1.42(3) ?
C23 H23 0.9500 ?
C24 C25 1.44(2) ?
C24 H24 0.9500 ?
C25 C26 1.45(2) ?
C26 C27 1.44(2) ?
C26 C30 1.45(2) ?
C27 C28 1.42(2) ?
C27 H27 0.9500 ?
C28 C29 1.39(2) ?
C28 H28 0.9500 ?
C29 C30 1.42(2) ?
C29 H29 0.9500 ?
C30 C36 1.51(2) ?
C31 C35 1.41(3) ?
C31 C32 1.47(3) ?
C31 H31 0.9500 ?
C32 C33 1.41(3) ?
C32 H32 0.9500 ?
C33 C34 1.36(3) ?
C33 H33 0.9500 ?
C34 C35 1.49(3) ?
C34 H34 0.9500 ?
C35 H35 0.9500 ?
C36 C37 1.54(2) ?
C36 H36 1.0000 ?
C37 H37D 0.9800 ?
C37 H37E 0.9800 ?
C37 H37F 0.9800 ?
C38 C45 1.38(2) ?
C38 C39 1.40(2) ?
C39 C40 1.36(2) ?
C39 H39 0.9500 ?
C40 C42 1.43(3) ?
C40 C41 1.54(3) ?
C42 C43 1.37(3) ?
C42 H42 0.9500 ?
C43 C45 1.39(2) ?
C43 C44 1.50(3) ?
C45 H45 0.9500 ?
C46 C53 1.38(2) ?
C46 C47 1.44(2) ?
C47 C48 1.39(2) ?
C47 H47 0.9500 ?
C48 C50 1.39(3) ?
C48 C49 1.52(3) ?
C50 C51 1.36(3) ?
C50 H50 0.9500 ?
C51 C53 1.37(3) ?
C51 C52 1.55(3) ?
C53 H53 0.9500 ?
Ru1B C2B 1.85(3) yes
Ru1B C1B 1.87(2) yes
Ru1B P1B 2.339(5) yes
Ru1B S1B 2.347(5) yes
Ru1B Ru3B 2.744(2) yes
Ru1B Ru2B 2.901(2) yes
Ru1B H1B 1.5378 ?
Ru2B C4B 1.91(2) yes
Ru2B C3B 1.94(2) yes
Ru2B P2B 2.346(5) yes
Ru2B S1B 2.370(5) yes
Ru2B Ru3B 2.894(2) yes
Ru2B H1B 1.6579 ?
Ru2B H2B 1.7799 ?
Ru3B C6B 1.85(2) yes
Ru3B C7B 1.86(3) yes
Ru3B C5B 1.98(3) yes
Ru3B S1B 2.343(5) yes
Ru3B H2B 1.4132 ?
Fe1B C30B 2.00(2) ?
Fe1B C32B 2.01(3) ?
Fe1B C28B 2.03(2) ?
Fe1B C26B 2.062(18) ?
Fe1B C29B 2.06(3) ?
Fe1B C33B 2.07(3) ?
Fe1B C27B 2.071(19) ?
Fe1B C34B 2.07(3) ?
Fe1B C31B 2.08(3) ?
Fe1B C35B 2.09(3) ?
P1B C14B 1.832(18) ?
P1B C20B 1.83(2) ?
P1B C8B 1.86(2) ?
P2B C38B 1.814(18) ?
P2B C46B 1.829(19) ?
P2B C36B 1.881(18) ?
F1B C41B 1.33(3) ?
F2B C41B 1.35(3) ?
F3B C41B 1.28(3) ?
F4B C44B 1.35(2) ?
F5B C44B 1.32(2) ?
F6B C44B 1.38(3) ?
F7B C49B 1.28(3) ?
F8B C49B 1.28(3) ?
F9B C49B 1.29(2) ?
F10B C52B 1.34(2) ?
F11B C52B 1.31(2) ?
F12B C52B 1.30(3) ?
O1B C1B 1.14(2) ?
O2B C2B 1.19(2) ?
O3B C3B 1.07(2) ?
O4B C4B 1.14(2) ?
O5B C5B 1.13(3) ?
O6B C6B 1.15(2) ?
O7B C7B 1.18(3) ?
C8B C9B 1.40(3) ?
C8B C13B 1.43(3) ?
C9B C10B 1.38(3) ?
C9B H9B 0.9500 ?
C10B C11B 1.33(5) ?
C10B H10B 0.9500 ?
C11B C12B 1.46(6) ?
C11B H11B 0.9500 ?
C12B C13B 1.43(3) ?
C12B H12B 0.9500 ?
C13B H13B 0.9500 ?
C14B C19B 1.38(3) ?
C14B C15B 1.41(3) ?
C15B C16B 1.38(2) ?
C15B H15B 0.9500 ?
C16B C17B 1.36(2) ?
C16B H16B 0.9500 ?
C17B C18B 1.38(2) ?
C17B H17B 0.9500 ?
C18B C19B 1.35(3) ?
C18B H18B 0.9500 ?
C19B H19B 0.9500 ?
C20B C21B 1.39(2) ?
C20B C25B 1.43(3) ?
C21B C22B 1.37(3) ?
C21B H21B 0.9500 ?
C22B C23B 1.40(3) ?
C22B H22B 0.9500 ?
C23B C24B 1.45(3) ?
C23B H23B 0.9500 ?
C24B C25B 1.38(3) ?
C24B H24B 0.9500 ?
C25B C26B 1.47(2) ?
C26B C30B 1.42(3) ?
C26B C27B 1.44(3) ?
C27B C28B 1.43(3) ?
C27B C36B 1.51(3) ?
C28B C29B 1.44(3) ?
C28B H28B 0.9500 ?
C29B C30B 1.39(3) ?
C29B H29B 0.9500 ?
C30B H30B 0.9500 ?
C31B C35B 1.51(4) ?
C31B C32B 1.56(4) ?
C31B H31B 0.9500 ?
C32B C33B 1.34(5) ?
C32B H32B 1.0000 ?
C33B C34B 1.38(4) ?
C33B H33B 0.9500 ?
C34B C35B 1.28(6) ?
C34B H34B 0.9500 ?
C35B H35B 0.9500 ?
C36B C37B 1.54(2) ?
C36B H36B 1.0000 ?
C37B H37A 0.9800 ?
C37B H37B 0.9800 ?
C37B H37C 0.9800 ?
C38B C39B 1.33(2) ?
C38B C45B 1.42(2) ?
C39B C40B 1.38(3) ?
C39B H39B 0.9500 ?
C40B C42B 1.43(3) ?
C40B C41B 1.47(3) ?
C42B C43B 1.41(3) ?
C42B H42B 0.9500 ?
C43B C45B 1.35(2) ?
C43B C44B 1.51(3) ?
C45B H45B 0.9500 ?
C46B C53B 1.38(2) ?
C46B C47B 1.43(2) ?
C47B C48B 1.37(2) ?
C47B H47B 0.9500 ?
C48B C50B 1.41(3) ?
C48B C49B 1.53(3) ?
C50B C51B 1.35(3) ?
C50B H50B 0.9500 ?
C51B C53B 1.39(2) ?
C51B C52B 1.52(3) ?
C53B H53B 0.9500 ?
